data_7005792
loop_
_publ_author_name
'Guo, Huadong'
'Zhou, Hui'
'Yao, Yingming'
'Zhang, Yong'
'Shen, Qi'

_publ_section_title
;
 Synthesis and structural characterization of novel mixed-valent
 samarium and divalent ytterbium and europium complexes supported by
 amine bis(phenolate) ligands.
;
_journal_issue 32
_journal_name_full 'Dalton transactions (Cambridge, England : 2003)'
_journal_page_first 3555
_journal_page_last 3561
_journal_paper_doi 10.1039/b705353c
_journal_year 2007
_chemical_formula_moiety 'C46 H77 N O5 Yb, C4 H8 O'
_chemical_formula_sum 'C50 H85 N O6 Yb'
_chemical_formula_weight 969.23
_chemical_name_systematic
;
?
;
_space_group_IT_number 14
_symmetry_cell_setting monoclinic
_symmetry_Int_Tables_number 14
_symmetry_space_group_name_Hall '-P 2yn'
_symmetry_space_group_name_H-M 'P 1 21/n 1'
_atom_sites_solution_hydrogens geom
_atom_sites_solution_primary direct
_atom_sites_solution_secondary difmap
_audit_creation_method SHELXL-97
_cell_angle_alpha 90.00
_cell_angle_beta 98.501(2)
_cell_angle_gamma 90.00
_cell_formula_units_Z 4
_cell_length_a 10.6010(7)
_cell_length_b 16.5373(11)
_cell_length_c 29.2953(19)
_cell_measurement_reflns_used 20832
_cell_measurement_temperature 193(2)
_cell_measurement_theta_max 27.5
_cell_measurement_theta_min 3.1
_cell_volume 5079.4(6)
_computing_cell_refinement CrystalClear
_computing_data_collection CrystalClear
_computing_data_reduction CrystalStructure
_computing_structure_refinement 'SHELXL-97 (Sheldrick, 1997)'
_computing_structure_solution 'SHELXS-97 (Sheldrick, 1990)'
_diffrn_ambient_temperature 193(2)
_diffrn_detector_area_resol_mean 7.31
_diffrn_measured_fraction_theta_full 0.998
_diffrn_measured_fraction_theta_max 0.998
_diffrn_measurement_device_type 'Rigaku Mercury'
_diffrn_measurement_method \w
_diffrn_radiation_monochromator graphite
_diffrn_radiation_source 'fine-focus sealed tube'
_diffrn_radiation_type MoK\a
_diffrn_radiation_wavelength 0.71070
_diffrn_reflns_av_R_equivalents 0.0392
_diffrn_reflns_av_sigmaI/netI 0.0333
_diffrn_reflns_limit_h_max 13
_diffrn_reflns_limit_h_min -13
_diffrn_reflns_limit_k_max 21
_diffrn_reflns_limit_k_min -21
_diffrn_reflns_limit_l_max 32
_diffrn_reflns_limit_l_min -38
_diffrn_reflns_number 53584
_diffrn_reflns_theta_full 27.48
_diffrn_reflns_theta_max 27.48
_diffrn_reflns_theta_min 3.07
_exptl_absorpt_coefficient_mu 1.885
_exptl_absorpt_correction_T_max 0.7277
_exptl_absorpt_correction_T_min 0.3648
_exptl_absorpt_correction_type multi-scan
_exptl_absorpt_process_details 'Jacobson, R. (1998) Private communication'
_exptl_crystal_colour orange-yellow
_exptl_crystal_density_diffrn 1.267
_exptl_crystal_density_method 'not measured'
_exptl_crystal_description block
_exptl_crystal_F_000 2040
_exptl_crystal_size_max 0.67
_exptl_crystal_size_mid 0.45
_exptl_crystal_size_min 0.18
_refine_diff_density_max 1.879
_refine_diff_density_min -1.263
_refine_diff_density_rms 0.085
_refine_ls_extinction_method none
_refine_ls_goodness_of_fit_ref 1.091
_refine_ls_hydrogen_treatment constr
_refine_ls_matrix_type full
_refine_ls_number_parameters 532
_refine_ls_number_reflns 11630
_refine_ls_number_restraints 16
_refine_ls_restrained_S_all 1.146
_refine_ls_R_factor_all 0.0480
_refine_ls_R_factor_gt 0.0420
_refine_ls_shift/su_max 0.002
_refine_ls_shift/su_mean 0.000
_refine_ls_structure_factor_coef Fsqd
_refine_ls_weighting_details 'calc w=1/[\s^2^(Fo^2^)+(0.0398P)^2^+7.8704P] where P=(Fo^2^+2Fc^2^)/3'
_refine_ls_weighting_scheme calc
_refine_ls_wR_factor_gt 0.0974
_refine_ls_wR_factor_ref 0.1007
_reflns_number_gt 10531
_reflns_number_total 11630
_reflns_threshold_expression >2sigma(I)
_cod_data_source_file b705353c.txt
_cod_data_source_block complex3
_cod_original_sg_symbol_Hall '-p 2yn'
_cod_original_sg_symbol_H-M 'p 21/n'
_cod_database_code 7005792

loop_
_symmetry_equiv_pos_as_xyz
'x, y, z'
'-x+1/2, y+1/2, -z+1/2'
'-x, -y, -z'
'x-1/2, -y-1/2, z-1/2'

loop_
_atom_site_label
_atom_site_type_symbol
_atom_site_fract_x
_atom_site_fract_y
_atom_site_fract_z
_atom_site_U_iso_or_equiv
_atom_site_adp_type
_atom_site_occupancy
_atom_site_symmetry_multiplicity
_atom_site_calc_flag
_atom_site_refinement_flags
_atom_site_disorder_assembly
_atom_site_disorder_group
Yb1 Yb 0.365039(14) 0.560394(9) 0.323348(5) 0.03144(6) Uani 1 1 d . . .
O1 O 0.2373(2) 0.54464(17) 0.25573(9) 0.0396(6) Uani 1 1 d . . .
O2 O 0.5550(3) 0.54391(16) 0.37157(9) 0.0388(6) Uani 1 1 d . . .
O3 O 0.3468(3) 0.70495(16) 0.33947(11) 0.0460(7) Uani 1 1 d . . .
O4 O 0.1808(3) 0.5564(2) 0.36513(13) 0.0670(10) Uani 1 1 d . . .
O5 O 0.3687(3) 0.41405(19) 0.33433(13) 0.0629(10) Uani 1 1 d . . .
O6A O 0.6938(13) 0.6638(8) 0.0389(5) 0.158(4) Uiso 0.60 1 d PD . .
O6B O 0.790(2) 0.7831(12) 0.0410(8) 0.176(8) Uiso 0.40 1 d PD . .
N1 N 0.5113(3) 0.59818(17) 0.26372(10) 0.0293(6) Uani 1 1 d . . .
C1 C 0.2391(3) 0.5533(2) 0.21133(13) 0.0327(7) Uani 1 1 d . . .
C2 C 0.1251(3) 0.5619(2) 0.17871(13) 0.0341(8) Uani 1 1 d . . .
C3 C 0.1355(4) 0.5681(2) 0.13212(14) 0.0385(8) Uani 1 1 d . . .
H3 H 0.0595 0.5756 0.1109 0.046 Uiso 1 1 calc R . .
C4 C 0.2506(4) 0.5640(2) 0.11466(14) 0.0404(9) Uani 1 1 d . . .
C5 C 0.3607(4) 0.5568(2) 0.14643(13) 0.0367(8) Uani 1 1 d . . .
H5 H 0.4409 0.5555 0.1357 0.044 Uiso 1 1 calc R . .
C6 C 0.3571(3) 0.5516(2) 0.19389(13) 0.0310(7) Uani 1 1 d . . .
C7 C 0.6414(3) 0.6013(2) 0.37326(12) 0.0310(7) Uani 1 1 d . . .
C8 C 0.6991(3) 0.6378(2) 0.41546(13) 0.0337(8) Uani 1 1 d . . .
C9 C 0.7737(3) 0.7059(2) 0.41279(13) 0.0360(8) Uani 1 1 d . . .
H9 H 0.8076 0.7321 0.4408 0.043 Uiso 1 1 calc R . .
C10 C 0.8022(3) 0.7386(2) 0.37165(13) 0.0341(8) Uani 1 1 d . . .
C11 C 0.7591(3) 0.6962(2) 0.33151(13) 0.0327(7) Uani 1 1 d . . .
H11 H 0.7833 0.7141 0.3032 0.039 Uiso 1 1 calc R . .
C12 C 0.6812(3) 0.6280(2) 0.33147(13) 0.0305(7) Uani 1 1 d . . .
C13 C 0.4797(4) 0.5377(2) 0.22606(13) 0.0344(8) Uani 1 1 d . . .
H13A H 0.4756 0.4837 0.2403 0.041 Uiso 1 1 calc R . .
H13B H 0.5505 0.5366 0.2075 0.041 Uiso 1 1 calc R . .
C14 C 0.6413(3) 0.5800(2) 0.28852(13) 0.0325(7) Uani 1 1 d . . .
H14A H 0.7037 0.5895 0.2671 0.039 Uiso 1 1 calc R . .
H14B H 0.6451 0.5219 0.2967 0.039 Uiso 1 1 calc R . .
C15 C 0.5012(3) 0.6823(2) 0.24655(13) 0.0319(7) Uani 1 1 d . . .
H15A H 0.5184 0.7188 0.2735 0.038 Uiso 1 1 calc R . .
H15B H 0.4117 0.6915 0.2323 0.038 Uiso 1 1 calc R . .
C16 C 0.5874(4) 0.7080(2) 0.21178(15) 0.0417(9) Uani 1 1 d . . .
H16A H 0.6741 0.6861 0.2214 0.050 Uiso 1 1 calc R . .
H16B H 0.5542 0.6849 0.1812 0.050 Uiso 1 1 calc R . .
C17 C 0.5945(5) 0.7991(3) 0.2079(2) 0.0606(13) Uani 1 1 d . . .
H17A H 0.5100 0.8196 0.1937 0.073 Uiso 1 1 calc R . .
H17B H 0.6133 0.8223 0.2393 0.073 Uiso 1 1 calc R . .
C18 C 0.6933(7) 0.8286(4) 0.1799(3) 0.099(2) Uani 1 1 d . . .
H18A H 0.7767 0.8062 0.1926 0.149 Uiso 1 1 calc R . .
H18B H 0.6971 0.8878 0.1811 0.149 Uiso 1 1 calc R . .
H18C H 0.6704 0.8109 0.1478 0.149 Uiso 1 1 calc R . .
C19 C -0.0057(4) 0.5675(2) 0.19541(15) 0.0394(9) Uani 1 1 d . . .
C20 C -0.1160(4) 0.5814(3) 0.15626(18) 0.0549(12) Uani 1 1 d . . .
H20A H -0.1042 0.6333 0.1413 0.082 Uiso 1 1 calc R . .
H20B H -0.1967 0.5822 0.1688 0.082 Uiso 1 1 calc R . .
H20C H -0.1179 0.5377 0.1336 0.082 Uiso 1 1 calc R . .
C21 C -0.0066(4) 0.6379(3) 0.22978(17) 0.0505(11) Uani 1 1 d . . .
H21A H 0.0652 0.6320 0.2548 0.076 Uiso 1 1 calc R . .
H21B H -0.0868 0.6372 0.2427 0.076 Uiso 1 1 calc R . .
H21C H 0.0012 0.6893 0.2138 0.076 Uiso 1 1 calc R . .
C22 C -0.0322(4) 0.4874(3) 0.21904(17) 0.0489(10) Uani 1 1 d . . .
H22A H -0.0418 0.4437 0.1962 0.073 Uiso 1 1 calc R . .
H22B H -0.1109 0.4924 0.2327 0.073 Uiso 1 1 calc R . .
H22C H 0.0391 0.4750 0.2433 0.073 Uiso 1 1 calc R . .
C23 C 0.2534(5) 0.5671(3) 0.06193(16) 0.0589(13) Uani 1 1 d D . .
C24A C 0.1981(12) 0.6431(7) 0.0416(4) 0.087(3) Uiso 0.60 1 d PD . .
H24A H 0.2476 0.6890 0.0558 0.131 Uiso 0.60 1 calc PR . .
H24B H 0.1096 0.6478 0.0472 0.131 Uiso 0.60 1 calc PR . .
H24C H 0.2005 0.6430 0.0083 0.131 Uiso 0.60 1 calc PR . .
C24B C 0.1377(13) 0.6070(9) 0.0355(5) 0.062(3) Uiso 0.40 1 d P . .
H24D H 0.1228 0.6589 0.0500 0.093 Uiso 0.40 1 calc PR . .
H24E H 0.0632 0.5719 0.0358 0.093 Uiso 0.40 1 calc PR . .
H24F H 0.1515 0.6161 0.0036 0.093 Uiso 0.40 1 calc PR . .
C25A C 0.1769(9) 0.4942(6) 0.0397(3) 0.072(2) Uiso 0.60 1 d PD . .
H25A H 0.0865 0.5012 0.0424 0.108 Uiso 0.60 1 calc PR . .
H25B H 0.2087 0.4445 0.0555 0.108 Uiso 0.60 1 calc PR . .
H25C H 0.1868 0.4907 0.0070 0.108 Uiso 0.60 1 calc PR . .
C25B C 0.3382(16) 0.5044(10) 0.0461(6) 0.087(5) Uiso 0.40 1 d PD . .
H25D H 0.3187 0.4986 0.0125 0.131 Uiso 0.40 1 calc PR . .
H25E H 0.3241 0.4526 0.0608 0.131 Uiso 0.40 1 calc PR . .
H25F H 0.4274 0.5207 0.0546 0.131 Uiso 0.40 1 calc PR . .
C26A C 0.3847(10) 0.5508(6) 0.0494(4) 0.072(3) Uiso 0.60 1 d P . .
H26A H 0.3782 0.5434 0.0160 0.108 Uiso 0.60 1 calc PR . .
H26B H 0.4199 0.5017 0.0652 0.108 Uiso 0.60 1 calc PR . .
H26C H 0.4409 0.5967 0.0590 0.108 Uiso 0.60 1 calc PR . .
C26B C 0.3374(18) 0.6419(11) 0.0562(7) 0.108(6) Uiso 0.40 1 d PD . .
H26D H 0.3414 0.6507 0.0234 0.162 Uiso 0.40 1 calc PR . .
H26E H 0.4236 0.6328 0.0727 0.162 Uiso 0.40 1 calc PR . .
H26F H 0.3004 0.6897 0.0690 0.162 Uiso 0.40 1 calc PR . .
C27 C 0.6781(4) 0.6013(3) 0.46173(13) 0.0400(9) Uani 1 1 d . . .
C28 C 0.7625(5) 0.6413(3) 0.50274(15) 0.0587(13) Uani 1 1 d . . .
H28A H 0.7404 0.6987 0.5041 0.088 Uiso 1 1 calc R . .
H28B H 0.8523 0.6359 0.4988 0.088 Uiso 1 1 calc R . .
H28C H 0.7485 0.6146 0.5315 0.088 Uiso 1 1 calc R . .
C29 C 0.7137(4) 0.5110(3) 0.46269(15) 0.0471(10) Uani 1 1 d . . .
H29A H 0.6976 0.4871 0.4919 0.071 Uiso 1 1 calc R . .
H29B H 0.8042 0.5052 0.4599 0.071 Uiso 1 1 calc R . .
H29C H 0.6619 0.4832 0.4369 0.071 Uiso 1 1 calc R . .
C30 C 0.5382(5) 0.6105(3) 0.46910(18) 0.0632(13) Uani 1 1 d . . .
H30A H 0.5266 0.5860 0.4987 0.095 Uiso 1 1 calc R . .
H30B H 0.4828 0.5833 0.4440 0.095 Uiso 1 1 calc R . .
H30C H 0.5161 0.6680 0.4693 0.095 Uiso 1 1 calc R . .
C31 C 0.8794(4) 0.8174(2) 0.37248(15) 0.0444(9) Uani 1 1 d . . .
C32 C 0.8069(5) 0.8851(3) 0.3933(2) 0.0718(16) Uani 1 1 d . . .
H32A H 0.8015 0.8725 0.4256 0.108 Uiso 1 1 calc R . .
H32B H 0.7208 0.8897 0.3760 0.108 Uiso 1 1 calc R . .
H32C H 0.8523 0.9364 0.3916 0.108 Uiso 1 1 calc R . .
C33 C 0.9019(5) 0.8427(3) 0.32423(17) 0.0643(14) Uani 1 1 d . . .
H33A H 0.8201 0.8554 0.3054 0.096 Uiso 1 1 calc R . .
H33B H 0.9432 0.7984 0.3099 0.096 Uiso 1 1 calc R . .
H33C H 0.9570 0.8906 0.3264 0.096 Uiso 1 1 calc R . .
C34 C 1.0097(4) 0.8063(3) 0.40208(18) 0.0603(13) Uani 1 1 d . . .
H34A H 1.0596 0.8561 0.4014 0.090 Uiso 1 1 calc R . .
H34B H 1.0549 0.7614 0.3898 0.090 Uiso 1 1 calc R . .
H34C H 0.9980 0.7944 0.4339 0.090 Uiso 1 1 calc R . .
C35 C 0.2494(4) 0.7515(3) 0.31192(18) 0.0509(11) Uani 1 1 d . . .
H35A H 0.1648 0.7400 0.3209 0.061 Uiso 1 1 calc R . .
H35B H 0.2464 0.7386 0.2788 0.061 Uiso 1 1 calc R . .
C36 C 0.2855(6) 0.8386(3) 0.3211(2) 0.0788(18) Uani 1 1 d . . .
H36A H 0.3326 0.8600 0.2970 0.095 Uiso 1 1 calc R . .
H36B H 0.2087 0.8723 0.3221 0.095 Uiso 1 1 calc R . .
C37 C 0.3667(7) 0.8380(3) 0.3661(2) 0.0854(19) Uani 1 1 d . . .
H37A H 0.4307 0.8819 0.3681 0.102 Uiso 1 1 calc R . .
H37B H 0.3150 0.8448 0.3913 0.102 Uiso 1 1 calc R . .
C38 C 0.4285(6) 0.7596(3) 0.3690(2) 0.0698(15) Uani 1 1 d . . .
H38A H 0.5131 0.7635 0.3587 0.084 Uiso 1 1 calc R . .
H38B H 0.4406 0.7398 0.4013 0.084 Uiso 1 1 calc R . .
C39 C 0.1834(5) 0.5776(5) 0.41139(18) 0.0820(19) Uani 1 1 d . . .
H39A H 0.2024 0.6360 0.4157 0.098 Uiso 1 1 calc R . .
H39B H 0.2505 0.5466 0.4310 0.098 Uiso 1 1 calc R . .
C40 C 0.0552(5) 0.5589(4) 0.42478(19) 0.0692(15) Uani 1 1 d . . .
H40A H 0.0642 0.5272 0.4537 0.083 Uiso 1 1 calc R . .
H40B H 0.0077 0.6093 0.4290 0.083 Uiso 1 1 calc R . .
C41 C -0.0102(5) 0.5114(5) 0.3857(2) 0.0835(19) Uani 1 1 d D . .
H41A H 0.0005 0.4527 0.3917 0.100 Uiso 1 1 calc R . .
H41B H -0.1025 0.5241 0.3800 0.100 Uiso 1 1 calc R . .
C42 C 0.0512(7) 0.5354(7) 0.3464(2) 0.142(4) Uani 1 1 d D . .
H42A H 0.0500 0.4903 0.3241 0.170 Uiso 1 1 calc R . .
H42B H 0.0068 0.5824 0.3305 0.170 Uiso 1 1 calc R . .
C43 C 0.4568(6) 0.3715(4) 0.3669(3) 0.127(4) Uani 1 1 d D . .
H43A H 0.4752 0.4034 0.3957 0.153 Uiso 1 1 calc R . .
H43B H 0.5378 0.3637 0.3544 0.153 Uiso 1 1 calc R . .
C44 C 0.4049(6) 0.2943(3) 0.3766(2) 0.0760(17) Uani 1 1 d D . .
H44A H 0.3890 0.2915 0.4091 0.091 Uiso 1 1 calc R . .
H44B H 0.4637 0.2500 0.3711 0.091 Uiso 1 1 calc R . .
C45 C 0.2823(6) 0.2886(4) 0.3440(3) 0.104(3) Uani 1 1 d . . .
H45A H 0.2767 0.2363 0.3273 0.124 Uiso 1 1 calc R . .
H45B H 0.2083 0.2934 0.3608 0.124 Uiso 1 1 calc R . .
C46 C 0.2851(8) 0.3555(4) 0.3120(3) 0.123(3) Uani 1 1 d . . .
H46A H 0.3156 0.3368 0.2835 0.147 Uiso 1 1 calc R . .
H46B H 0.1986 0.3786 0.3037 0.147 Uiso 1 1 calc R . .
C47A C 0.627(4) 0.7222(14) 0.0616(13) 0.33(2) Uiso 0.60 1 d PD . .
H47A H 0.6572 0.7218 0.0952 0.392 Uiso 0.60 1 calc PR . .
H47B H 0.5342 0.7106 0.0564 0.392 Uiso 0.60 1 calc PR . .
C47B C 0.662(2) 0.793(2) 0.0145(12) 0.172(13) Uiso 0.40 1 d PD . .
H47C H 0.6594 0.7753 -0.0178 0.206 Uiso 0.40 1 calc PR . .
H47D H 0.6334 0.8503 0.0149 0.206 Uiso 0.40 1 calc PR . .
C48A C 0.6538(15) 0.8040(10) 0.0407(6) 0.117(5) Uiso 0.60 1 d PD . .
H48A H 0.5734 0.8286 0.0255 0.141 Uiso 0.60 1 calc PR . .
H48B H 0.6937 0.8411 0.0652 0.141 Uiso 0.60 1 calc PR . .
C48B C 0.5858(16) 0.7401(11) 0.0403(6) 0.084(5) Uiso 0.40 1 d PD . .
H48C H 0.5475 0.6934 0.0222 0.100 Uiso 0.40 1 calc PR . .
H48D H 0.5211 0.7692 0.0552 0.100 Uiso 0.40 1 calc PR . .
C49A C 0.743(2) 0.7893(12) 0.0057(7) 0.161(7) Uiso 0.60 1 d PD . .
H49A H 0.6983 0.7953 -0.0262 0.193 Uiso 0.60 1 calc PR . .
H49B H 0.8163 0.8274 0.0104 0.193 Uiso 0.60 1 calc PR . .
C49B C 0.707(2) 0.720(2) 0.0730(10) 0.201(17) Uiso 0.40 1 d PD . .
H49C H 0.7331 0.7667 0.0931 0.241 Uiso 0.40 1 calc PR . .
H49D H 0.6902 0.6738 0.0930 0.241 Uiso 0.40 1 calc PR . .
C50A C 0.7870(17) 0.7050(10) 0.0148(7) 0.147(6) Uiso 0.60 1 d PD . .
H50A H 0.8721 0.7045 0.0340 0.177 Uiso 0.60 1 calc PR . .
H50B H 0.7937 0.6771 -0.0146 0.177 Uiso 0.60 1 calc PR . .
C50B C 0.812(2) 0.6977(13) 0.0468(9) 0.128(8) Uiso 0.40 1 d PD . .
H50C H 0.8939 0.6817 0.0653 0.153 Uiso 0.40 1 calc PR . .
H50D H 0.7882 0.6637 0.0190 0.153 Uiso 0.40 1 calc PR . .

loop_
_atom_site_aniso_label
_atom_site_aniso_U_11
_atom_site_aniso_U_22
_atom_site_aniso_U_33
_atom_site_aniso_U_23
_atom_site_aniso_U_13
_atom_site_aniso_U_12
Yb1 0.03220(10) 0.02865(9) 0.03429(10) 0.00034(6) 0.00767(6) -0.00230(6)
O1 0.0331(14) 0.0492(16) 0.0370(14) -0.0033(12) 0.0064(11) -0.0050(12)
O2 0.0382(14) 0.0371(14) 0.0395(15) 0.0067(11) 0.0008(11) -0.0121(11)
O3 0.0520(17) 0.0282(13) 0.0571(18) -0.0040(12) 0.0055(14) 0.0041(12)
O4 0.057(2) 0.090(3) 0.060(2) -0.0179(19) 0.0310(17) -0.0168(18)
O5 0.064(2) 0.0315(15) 0.083(2) 0.0115(16) -0.0211(18) -0.0121(14)
N1 0.0266(14) 0.0270(14) 0.0340(15) -0.0040(12) 0.0030(11) 0.0011(11)
C1 0.0332(18) 0.0258(16) 0.0386(19) -0.0043(14) 0.0040(15) -0.0023(14)
C2 0.034(2) 0.0258(17) 0.041(2) 0.0005(15) 0.0014(16) -0.0035(14)
C3 0.039(2) 0.0327(19) 0.041(2) 0.0011(16) -0.0026(16) 0.0027(15)
C4 0.047(2) 0.040(2) 0.0333(19) 0.0023(16) 0.0043(16) 0.0048(17)
C5 0.037(2) 0.0358(19) 0.038(2) -0.0017(15) 0.0076(16) 0.0025(15)
C6 0.0306(18) 0.0268(16) 0.0354(18) -0.0034(14) 0.0038(14) 0.0002(13)
C7 0.0281(17) 0.0277(16) 0.0367(19) 0.0043(14) 0.0028(14) -0.0005(13)
C8 0.0296(18) 0.0357(18) 0.0357(19) 0.0028(15) 0.0046(14) -0.0019(14)
C9 0.0338(19) 0.0329(18) 0.040(2) -0.0024(15) 0.0009(15) -0.0027(15)
C10 0.0265(17) 0.0306(17) 0.044(2) 0.0047(15) 0.0004(14) -0.0027(14)
C11 0.0272(17) 0.0356(18) 0.0356(18) 0.0071(15) 0.0057(14) -0.0017(14)
C12 0.0235(16) 0.0296(17) 0.0384(19) 0.0026(14) 0.0048(13) 0.0019(13)
C13 0.0361(19) 0.0295(17) 0.038(2) -0.0051(15) 0.0079(15) 0.0040(14)
C14 0.0282(17) 0.0321(17) 0.0373(19) -0.0001(15) 0.0054(14) 0.0057(14)
C15 0.0303(17) 0.0277(16) 0.0384(19) -0.0012(15) 0.0072(14) 0.0024(14)
C16 0.043(2) 0.037(2) 0.046(2) 0.0053(17) 0.0121(17) 0.0015(16)
C17 0.050(3) 0.042(2) 0.091(4) 0.024(2) 0.015(3) 0.000(2)
C18 0.107(5) 0.076(4) 0.119(6) 0.045(4) 0.034(4) -0.023(4)
C19 0.0283(19) 0.040(2) 0.049(2) -0.0019(17) 0.0033(16) -0.0006(15)
C20 0.034(2) 0.064(3) 0.064(3) -0.001(2) -0.002(2) 0.002(2)
C21 0.035(2) 0.048(2) 0.071(3) -0.012(2) 0.015(2) 0.0015(18)
C22 0.039(2) 0.047(2) 0.061(3) 0.002(2) 0.0102(19) -0.0075(18)
C23 0.065(3) 0.075(3) 0.037(2) 0.010(2) 0.008(2) 0.016(2)
C27 0.038(2) 0.046(2) 0.036(2) 0.0047(17) 0.0067(16) -0.0073(17)
C28 0.074(3) 0.070(3) 0.032(2) -0.001(2) 0.007(2) -0.020(3)
C29 0.051(2) 0.049(2) 0.041(2) 0.0125(19) 0.0031(18) -0.0055(19)
C30 0.055(3) 0.079(4) 0.060(3) 0.018(3) 0.025(2) 0.006(3)
C31 0.040(2) 0.035(2) 0.055(2) 0.0083(18) -0.0025(18) -0.0095(17)
C32 0.071(3) 0.033(2) 0.110(5) -0.009(3) 0.010(3) -0.010(2)
C33 0.067(3) 0.056(3) 0.067(3) 0.022(2) 0.000(2) -0.031(2)
C34 0.044(2) 0.062(3) 0.069(3) 0.012(2) -0.009(2) -0.022(2)
C35 0.041(2) 0.046(2) 0.067(3) 0.001(2) 0.010(2) 0.0065(19)
C36 0.077(4) 0.039(3) 0.113(5) 0.015(3) -0.010(3) 0.004(2)
C37 0.117(5) 0.041(3) 0.094(5) -0.010(3) 0.001(4) -0.008(3)
C38 0.079(4) 0.051(3) 0.072(4) -0.021(3) -0.013(3) 0.011(3)
C39 0.056(3) 0.148(6) 0.044(3) -0.006(3) 0.014(2) -0.021(3)
C40 0.051(3) 0.105(5) 0.054(3) 0.001(3) 0.018(2) -0.002(3)
C41 0.053(3) 0.121(5) 0.081(4) -0.020(4) 0.022(3) -0.021(3)
C42 0.084(5) 0.276(12) 0.073(5) -0.052(6) 0.038(4) -0.078(6)
C43 0.079(4) 0.054(3) 0.222(9) 0.064(5) -0.067(5) -0.022(3)
C44 0.083(4) 0.050(3) 0.088(4) 0.012(3) -0.011(3) -0.010(3)
C45 0.080(4) 0.057(3) 0.157(7) 0.027(4) -0.037(4) -0.027(3)
C46 0.161(7) 0.049(3) 0.128(6) 0.018(4) -0.077(5) -0.048(4)

loop_
_atom_type_symbol
_atom_type_description
_atom_type_scat_dispersion_real
_atom_type_scat_dispersion_imag
_atom_type_scat_source
C C 0.0033 0.0016 'International Tables Vol C Tables 4.2.6.8 and 6.1.1.4'
H H 0.0000 0.0000 'International Tables Vol C Tables 4.2.6.8 and 6.1.1.4'
N N 0.0061 0.0033 'International Tables Vol C Tables 4.2.6.8 and 6.1.1.4'
O O 0.0106 0.0060 'International Tables Vol C Tables 4.2.6.8 and 6.1.1.4'
Yb Yb -0.3850 5.5486 'International Tables Vol C Tables 4.2.6.8 and 6.1.1.4'

loop_
_geom_angle_atom_site_label_1
_geom_angle_atom_site_label_2
_geom_angle_atom_site_label_3
_geom_angle
_geom_angle_site_symmetry_1
_geom_angle_site_symmetry_3
_geom_angle_publ_flag
O1 Yb1 O2 152.69(10) . . ?
O1 Yb1 O5 89.82(11) . . ?
O2 Yb1 O5 78.82(10) . . ?
O1 Yb1 O3 103.24(10) . . ?
O2 Yb1 O3 94.83(10) . . ?
O5 Yb1 O3 160.42(13) . . ?
O1 Yb1 O4 90.93(11) . . ?
O2 Yb1 O4 112.32(12) . . ?
O5 Yb1 O4 84.59(13) . . ?
O3 Yb1 O4 80.72(11) . . ?
O1 Yb1 N1 77.00(9) . . ?
O2 Yb1 N1 83.40(9) . . ?
O5 Yb1 N1 109.29(11) . . ?
O3 Yb1 N1 88.09(10) . . ?
O4 Yb1 N1 161.28(12) . . ?
O1 Yb1 C7 146.50(10) . . ?
O2 Yb1 C7 21.48(9) . . ?
O5 Yb1 C7 98.98(9) . . ?
O3 Yb1 C7 78.21(9) . . ?
O4 Yb1 C7 121.91(11) . . ?
N1 Yb1 C7 69.58(9) . . ?
C1 O1 Yb1 140.1(2) . . ?
C7 O2 Yb1 118.7(2) . . ?
C35 O3 C38 108.6(3) . . ?
C35 O3 Yb1 119.0(2) . . ?
C38 O3 Yb1 131.9(3) . . ?
C39 O4 C42 108.0(4) . . ?
C39 O4 Yb1 125.1(3) . . ?
C42 O4 Yb1 126.9(3) . . ?
C46 O5 C43 106.1(4) . . ?
C46 O5 Yb1 128.7(3) . . ?
C43 O5 Yb1 125.2(3) . . ?
C47A O6A C50A 109.1(17) . . ?
C50B O6B C47B 107(2) . . ?
C15 N1 C13 112.5(3) . . ?
C15 N1 C14 111.8(3) . . ?
C13 N1 C14 108.5(3) . . ?
C15 N1 Yb1 116.0(2) . . ?
C13 N1 Yb1 104.3(2) . . ?
C14 N1 Yb1 103.1(2) . . ?
O1 C1 C6 119.9(3) . . ?
O1 C1 C2 122.5(3) . . ?
C6 C1 C2 117.6(3) . . ?
C3 C2 C1 118.7(4) . . ?
C3 C2 C19 120.9(3) . . ?
C1 C2 C19 120.3(3) . . ?
C2 C3 C4 123.9(4) . . ?
C2 C3 H3 118.0 . . ?
C4 C3 H3 118.0 . . ?
C5 C4 C3 117.0(4) . . ?
C5 C4 C23 122.3(4) . . ?
C3 C4 C23 120.7(4) . . ?
C4 C5 C6 121.9(4) . . ?
C4 C5 H5 119.0 . . ?
C6 C5 H5 119.0 . . ?
C5 C6 C1 120.8(3) . . ?
C5 C6 C13 118.9(3) . . ?
C1 C6 C13 120.2(3) . . ?
O2 C7 C12 119.1(3) . . ?
O2 C7 C8 123.0(3) . . ?
C12 C7 C8 118.0(3) . . ?
O2 C7 Yb1 39.83(16) . . ?
C12 C7 Yb1 92.4(2) . . ?
C8 C7 Yb1 137.9(2) . . ?
C9 C8 C7 118.0(3) . . ?
C9 C8 C27 122.0(3) . . ?
C7 C8 C27 120.0(3) . . ?
C8 C9 C10 124.3(3) . . ?
C8 C9 H9 117.9 . . ?
C10 C9 H9 117.9 . . ?
C11 C10 C9 116.8(3) . . ?
C11 C10 C31 123.3(3) . . ?
C9 C10 C31 119.9(3) . . ?
C10 C11 C12 121.9(3) . . ?
C10 C11 H11 119.0 . . ?
C12 C11 H11 119.0 . . ?
C11 C12 C7 120.0(3) . . ?
C11 C12 C14 121.5(3) . . ?
C7 C12 C14 118.4(3) . . ?
N1 C13 C6 116.2(3) . . ?
N1 C13 H13A 108.2 . . ?
C6 C13 H13A 108.2 . . ?
N1 C13 H13B 108.2 . . ?
C6 C13 H13B 108.2 . . ?
H13A C13 H13B 107.4 . . ?
N1 C14 C12 115.4(3) . . ?
N1 C14 H14A 108.4 . . ?
C12 C14 H14A 108.4 . . ?
N1 C14 H14B 108.4 . . ?
C12 C14 H14B 108.4 . . ?
H14A C14 H14B 107.5 . . ?
N1 C15 C16 117.9(3) . . ?
N1 C15 H15A 107.8 . . ?
C16 C15 H15A 107.8 . . ?
N1 C15 H15B 107.8 . . ?
C16 C15 H15B 107.8 . . ?
H15A C15 H15B 107.2 . . ?
C17 C16 C15 111.6(3) . . ?
C17 C16 H16A 109.3 . . ?
C15 C16 H16A 109.3 . . ?
C17 C16 H16B 109.3 . . ?
C15 C16 H16B 109.3 . . ?
H16A C16 H16B 108.0 . . ?
C18 C17 C16 114.2(5) . . ?
C18 C17 H17A 108.7 . . ?
C16 C17 H17A 108.7 . . ?
C18 C17 H17B 108.7 . . ?
C16 C17 H17B 108.7 . . ?
H17A C17 H17B 107.6 . . ?
C17 C18 H18A 109.5 . . ?
C17 C18 H18B 109.5 . . ?
H18A C18 H18B 109.5 . . ?
C17 C18 H18C 109.5 . . ?
H18A C18 H18C 109.5 . . ?
H18B C18 H18C 109.5 . . ?
C20 C19 C2 113.3(4) . . ?
C20 C19 C22 107.2(3) . . ?
C2 C19 C22 108.9(3) . . ?
C20 C19 C21 107.3(4) . . ?
C2 C19 C21 110.3(3) . . ?
C22 C19 C21 109.7(4) . . ?
C19 C20 H20A 109.5 . . ?
C19 C20 H20B 109.5 . . ?
H20A C20 H20B 109.5 . . ?
C19 C20 H20C 109.5 . . ?
H20A C20 H20C 109.5 . . ?
H20B C20 H20C 109.5 . . ?
C19 C21 H21A 109.5 . . ?
C19 C21 H21B 109.5 . . ?
H21A C21 H21B 109.5 . . ?
C19 C21 H21C 109.5 . . ?
H21A C21 H21C 109.5 . . ?
H21B C21 H21C 109.5 . . ?
C19 C22 H22A 109.5 . . ?
C19 C22 H22B 109.5 . . ?
H22A C22 H22B 109.5 . . ?
C19 C22 H22C 109.5 . . ?
H22A C22 H22C 109.5 . . ?
H22B C22 H22C 109.5 . . ?
C24A C23 C25B 133.6(9) . . ?
C24A C23 C24B 34.2(6) . . ?
C25B C23 C24B 129.0(9) . . ?
C24A C23 C26A 112.3(7) . . ?
C25B C23 C26A 35.2(7) . . ?
C24B C23 C26A 131.5(7) . . ?
C24A C23 C25A 110.0(7) . . ?
C25B C23 C25A 68.2(8) . . ?
C24B C23 C25A 77.7(7) . . ?
C26A C23 C25A 101.7(6) . . ?
C24A C23 C26B 58.4(9) . . ?
C25B C23 C26B 98.1(11) . . ?
C24B C23 C26B 91.9(10) . . ?
C26A C23 C26B 63.4(9) . . ?
C25A C23 C26B 148.7(9) . . ?
C24A C23 C4 111.5(6) . . ?
C25B C23 C4 112.8(8) . . ?
C24B C23 C4 113.2(6) . . ?
C26A C23 C4 112.9(5) . . ?
C25A C23 C4 108.0(5) . . ?
C26B C23 C4 103.3(8) . . ?
C23 C24A H24A 109.5 . . ?
C23 C24A H24B 109.5 . . ?
H24A C24A H24B 109.5 . . ?
C23 C24A H24C 109.5 . . ?
H24A C24A H24C 109.5 . . ?
H24B C24A H24C 109.5 . . ?
C23 C24B H24D 109.5 . . ?
C23 C24B H24E 109.5 . . ?
H24D C24B H24E 109.5 . . ?
C23 C24B H24F 109.5 . . ?
H24D C24B H24F 109.5 . . ?
H24E C24B H24F 109.5 . . ?
C23 C25A H25A 109.5 . . ?
C23 C25A H25B 109.5 . . ?
H25A C25A H25B 109.5 . . ?
C23 C25A H25C 109.5 . . ?
H25A C25A H25C 109.5 . . ?
H25B C25A H25C 109.5 . . ?
C23 C25B H25D 109.5 . . ?
C23 C25B H25E 109.5 . . ?
H25D C25B H25E 109.5 . . ?
C23 C25B H25F 109.5 . . ?
H25D C25B H25F 109.5 . . ?
H25E C25B H25F 109.5 . . ?
C23 C26A H26A 109.5 . . ?
C23 C26A H26B 109.5 . . ?
H26A C26A H26B 109.5 . . ?
C23 C26A H26C 109.5 . . ?
H26A C26A H26C 109.5 . . ?
H26B C26A H26C 109.5 . . ?
C23 C26B H26D 109.5 . . ?
C23 C26B H26E 109.5 . . ?
H26D C26B H26E 109.5 . . ?
C23 C26B H26F 109.5 . . ?
H26D C26B H26F 109.5 . . ?
H26E C26B H26F 109.5 . . ?
C8 C27 C28 112.3(3) . . ?
C8 C27 C30 110.8(3) . . ?
C28 C27 C30 108.1(4) . . ?
C8 C27 C29 109.4(3) . . ?
C28 C27 C29 106.8(4) . . ?
C30 C27 C29 109.4(4) . . ?
C27 C28 H28A 109.5 . . ?
C27 C28 H28B 109.5 . . ?
H28A C28 H28B 109.5 . . ?
C27 C28 H28C 109.5 . . ?
H28A C28 H28C 109.5 . . ?
H28B C28 H28C 109.5 . . ?
C27 C29 H29A 109.5 . . ?
C27 C29 H29B 109.5 . . ?
H29A C29 H29B 109.5 . . ?
C27 C29 H29C 109.5 . . ?
H29A C29 H29C 109.5 . . ?
H29B C29 H29C 109.5 . . ?
C27 C30 H30A 109.5 . . ?
C27 C30 H30B 109.5 . . ?
H30A C30 H30B 109.5 . . ?
C27 C30 H30C 109.5 . . ?
H30A C30 H30C 109.5 . . ?
H30B C30 H30C 109.5 . . ?
C33 C31 C34 107.8(4) . . ?
C33 C31 C32 108.9(4) . . ?
C34 C31 C32 109.0(4) . . ?
C33 C31 C10 111.9(4) . . ?
C34 C31 C10 109.9(3) . . ?
C32 C31 C10 109.2(4) . . ?
C31 C32 H32A 109.5 . . ?
C31 C32 H32B 109.5 . . ?
H32A C32 H32B 109.5 . . ?
C31 C32 H32C 109.5 . . ?
H32A C32 H32C 109.5 . . ?
H32B C32 H32C 109.5 . . ?
C31 C33 H33A 109.5 . . ?
C31 C33 H33B 109.5 . . ?
H33A C33 H33B 109.5 . . ?
C31 C33 H33C 109.5 . . ?
H33A C33 H33C 109.5 . . ?
H33B C33 H33C 109.5 . . ?
C31 C34 H34A 109.5 . . ?
C31 C34 H34B 109.5 . . ?
H34A C34 H34B 109.5 . . ?
C31 C34 H34C 109.5 . . ?
H34A C34 H34C 109.5 . . ?
H34B C34 H34C 109.5 . . ?
O3 C35 C36 105.6(4) . . ?
O3 C35 H35A 110.6 . . ?
C36 C35 H35A 110.6 . . ?
O3 C35 H35B 110.6 . . ?
C36 C35 H35B 110.6 . . ?
H35A C35 H35B 108.7 . . ?
C37 C36 C35 104.7(4) . . ?
C37 C36 H36A 110.8 . . ?
C35 C36 H36A 110.8 . . ?
C37 C36 H36B 110.8 . . ?
C35 C36 H36B 110.8 . . ?
H36A C36 H36B 108.9 . . ?
C38 C37 C36 105.1(5) . . ?
C38 C37 H37A 110.7 . . ?
C36 C37 H37A 110.7 . . ?
C38 C37 H37B 110.7 . . ?
C36 C37 H37B 110.7 . . ?
H37A C37 H37B 108.8 . . ?
O3 C38 C37 107.4(4) . . ?
O3 C38 H38A 110.2 . . ?
C37 C38 H38A 110.2 . . ?
O3 C38 H38B 110.2 . . ?
C37 C38 H38B 110.2 . . ?
H38A C38 H38B 108.5 . . ?
O4 C39 C40 108.3(4) . . ?
O4 C39 H39A 110.0 . . ?
C40 C39 H39A 110.0 . . ?
O4 C39 H39B 110.0 . . ?
C40 C39 H39B 110.0 . . ?
H39A C39 H39B 108.4 . . ?
C41 C40 C39 104.3(4) . . ?
C41 C40 H40A 110.9 . . ?
C39 C40 H40A 110.9 . . ?
C41 C40 H40B 110.9 . . ?
C39 C40 H40B 110.9 . . ?
H40A C40 H40B 108.9 . . ?
C42 C41 C40 104.7(5) . . ?
C42 C41 H41A 110.8 . . ?
C40 C41 H41A 110.8 . . ?
C42 C41 H41B 110.8 . . ?
C40 C41 H41B 110.8 . . ?
H41A C41 H41B 108.9 . . ?
O4 C42 C41 106.1(6) . . ?
O4 C42 H42A 110.5 . . ?
C41 C42 H42A 110.5 . . ?
O4 C42 H42B 110.5 . . ?
C41 C42 H42B 110.5 . . ?
H42A C42 H42B 108.7 . . ?
O5 C43 C44 109.9(5) . . ?
O5 C43 H43A 109.7 . . ?
C44 C43 H43A 109.7 . . ?
O5 C43 H43B 109.7 . . ?
C44 C43 H43B 109.7 . . ?
H43A C43 H43B 108.2 . . ?
C43 C44 C45 104.5(5) . . ?
C43 C44 H44A 110.8 . . ?
C45 C44 H44A 110.8 . . ?
C43 C44 H44B 110.9 . . ?
C45 C44 H44B 110.8 . . ?
H44A C44 H44B 108.9 . . ?
C46 C45 C44 105.4(5) . . ?
C46 C45 H45A 110.7 . . ?
C44 C45 H45A 110.7 . . ?
C46 C45 H45B 110.7 . . ?
C44 C45 H45B 110.7 . . ?
H45A C45 H45B 108.8 . . ?
O5 C46 C45 107.2(5) . . ?
O5 C46 H46A 110.3 . . ?
C45 C46 H46A 110.3 . . ?
O5 C46 H46B 110.3 . . ?
C45 C46 H46B 110.3 . . ?
H46A C46 H46B 108.5 . . ?
O6A C47A C48A 106.3(19) . . ?
O6A C47A H47A 110.5 . . ?
C48A C47A H47A 110.5 . . ?
O6A C47A H47B 110.5 . . ?
C48A C47A H47B 110.5 . . ?
H47A C47A H47B 108.7 . . ?
O6B C47B C48B 101(2) . . ?
O6B C47B H47C 111.6 . . ?
C48B C47B H47C 111.6 . . ?
O6B C47B H47D 111.6 . . ?
C48B C47B H47D 111.6 . . ?
H47C C47B H47D 109.4 . . ?
C49A C48A C47A 107.5(15) . . ?
C49A C48A H48A 110.2 . . ?
C47A C48A H48A 110.2 . . ?
C49A C48A H48B 110.2 . . ?
C47A C48A H48B 110.2 . . ?
H48A C48A H48B 108.5 . . ?
C47B C48B C49B 89(2) . . ?
C47B C48B H48C 113.8 . . ?
C49B C48B H48C 113.9 . . ?
C47B C48B H48D 113.9 . . ?
C49B C48B H48D 113.8 . . ?
H48C C48B H48D 111.1 . . ?
C50A C49A C48A 103.9(14) . . ?
C50A C49A H49A 111.0 . . ?
C48A C49A H49A 111.0 . . ?
C50A C49A H49B 111.0 . . ?
C48A C49A H49B 111.0 . . ?
H49A C49A H49B 109.0 . . ?
C50B C49B C48B 111(2) . . ?
C50B C49B H49C 109.5 . . ?
C48B C49B H49C 109.5 . . ?
C50B C49B H49D 109.5 . . ?
C48B C49B H49D 109.5 . . ?
H49C C49B H49D 108.1 . . ?
C49A C50A O6A 108.0(15) . . ?
C49A C50A H50A 110.1 . . ?
O6A C50A H50A 110.1 . . ?
C49A C50A H50B 110.1 . . ?
O6A C50A H50B 110.1 . . ?
H50A C50A H50B 108.4 . . ?
O6B C50B C49B 72(2) . . ?
O6B C50B H50C 116.3 . . ?
C49B C50B H50C 116.3 . . ?
O6B C50B H50D 116.3 . . ?
C49B C50B H50D 116.3 . . ?
H50C C50B H50D 113.3 . . ?

loop_
_geom_bond_atom_site_label_1
_geom_bond_atom_site_label_2
_geom_bond_distance
_geom_bond_site_symmetry_2
_geom_bond_publ_flag
Yb1 O1 2.243(3) . ?
Yb1 O2 2.299(3) . ?
Yb1 O5 2.441(3) . ?
Yb1 O3 2.450(3) . ?
Yb1 O4 2.454(3) . ?
Yb1 N1 2.578(3) . ?
Yb1 C7 3.148(3) . ?
O1 C1 1.312(5) . ?
O2 C7 1.314(4) . ?
O3 C35 1.436(5) . ?
O3 C38 1.448(6) . ?
O4 C39 1.396(6) . ?
O4 C42 1.444(8) . ?
O5 C46 1.407(6) . ?
O5 C43 1.420(6) . ?
O6A C47A 1.419(19) . ?
O6A C50A 1.466(15) . ?
O6B C50B 1.437(18) . ?
O6B C47B 1.465(19) . ?
N1 C15 1.478(4) . ?
N1 C13 1.490(4) . ?
N1 C14 1.490(4) . ?
C1 C6 1.419(5) . ?
C1 C2 1.433(5) . ?
C2 C3 1.390(5) . ?
C2 C19 1.539(5) . ?
C3 C4 1.393(6) . ?
C3 H3 0.9500 . ?
C4 C5 1.386(6) . ?
C4 C23 1.550(6) . ?
C5 C6 1.399(5) . ?
C5 H5 0.9500 . ?
C6 C13 1.506(5) . ?
C7 C12 1.423(5) . ?
C7 C8 1.430(5) . ?
C8 C9 1.385(5) . ?
C8 C27 1.530(5) . ?
C9 C10 1.394(5) . ?
C9 H9 0.9500 . ?
C10 C11 1.387(5) . ?
C10 C31 1.537(5) . ?
C11 C12 1.398(5) . ?
C11 H11 0.9500 . ?
C12 C14 1.496(5) . ?
C13 H13A 0.9900 . ?
C13 H13B 0.9900 . ?
C14 H14A 0.9900 . ?
C14 H14B 0.9900 . ?
C15 C16 1.526(5) . ?
C15 H15A 0.9900 . ?
C15 H15B 0.9900 . ?
C16 C17 1.514(6) . ?
C16 H16A 0.9900 . ?
C16 H16B 0.9900 . ?
C17 C18 1.503(8) . ?
C17 H17A 0.9900 . ?
C17 H17B 0.9900 . ?
C18 H18A 0.9800 . ?
C18 H18B 0.9800 . ?
C18 H18C 0.9800 . ?
C19 C20 1.530(6) . ?
C19 C22 1.539(6) . ?
C19 C21 1.540(6) . ?
C20 H20A 0.9800 . ?
C20 H20B 0.9800 . ?
C20 H20C 0.9800 . ?
C21 H21A 0.9800 . ?
C21 H21B 0.9800 . ?
C21 H21C 0.9800 . ?
C22 H22A 0.9800 . ?
C22 H22B 0.9800 . ?
C22 H22C 0.9800 . ?
C23 C24A 1.474(10) . ?
C23 C25B 1.491(14) . ?
C23 C24B 1.503(14) . ?
C23 C26A 1.515(11) . ?
C23 C25A 1.543(10) . ?
C23 C26B 1.548(15) . ?
C24A H24A 0.9800 . ?
C24A H24B 0.9800 . ?
C24A H24C 0.9800 . ?
C24B H24D 0.9800 . ?
C24B H24E 0.9800 . ?
C24B H24F 0.9800 . ?
C25A H25A 0.9800 . ?
C25A H25B 0.9800 . ?
C25A H25C 0.9800 . ?
C25B H25D 0.9800 . ?
C25B H25E 0.9800 . ?
C25B H25F 0.9800 . ?
C26A H26A 0.9800 . ?
C26A H26B 0.9800 . ?
C26A H26C 0.9800 . ?
C26B H26D 0.9800 . ?
C26B H26E 0.9800 . ?
C26B H26F 0.9800 . ?
C27 C28 1.537(6) . ?
C27 C30 1.537(6) . ?
C27 C29 1.540(6) . ?
C28 H28A 0.9800 . ?
C28 H28B 0.9800 . ?
C28 H28C 0.9800 . ?
C29 H29A 0.9800 . ?
C29 H29B 0.9800 . ?
C29 H29C 0.9800 . ?
C30 H30A 0.9800 . ?
C30 H30B 0.9800 . ?
C30 H30C 0.9800 . ?
C31 C33 1.526(6) . ?
C31 C34 1.530(6) . ?
C31 C32 1.534(7) . ?
C32 H32A 0.9800 . ?
C32 H32B 0.9800 . ?
C32 H32C 0.9800 . ?
C33 H33A 0.9800 . ?
C33 H33B 0.9800 . ?
C33 H33C 0.9800 . ?
C34 H34A 0.9800 . ?
C34 H34B 0.9800 . ?
C34 H34C 0.9800 . ?
C35 C36 1.506(7) . ?
C35 H35A 0.9900 . ?
C35 H35B 0.9900 . ?
C36 C37 1.463(8) . ?
C36 H36A 0.9900 . ?
C36 H36B 0.9900 . ?
C37 C38 1.448(7) . ?
C37 H37A 0.9900 . ?
C37 H37B 0.9900 . ?
C38 H38A 0.9900 . ?
C38 H38B 0.9900 . ?
C39 C40 1.501(7) . ?
C39 H39A 0.9900 . ?
C39 H39B 0.9900 . ?
C40 C41 1.476(8) . ?
C40 H40A 0.9900 . ?
C40 H40B 0.9900 . ?
C41 C42 1.458(8) . ?
C41 H41A 0.9900 . ?
C41 H41B 0.9900 . ?
C42 H42A 0.9900 . ?
C42 H42B 0.9900 . ?
C43 C44 1.436(7) . ?
C43 H43A 0.9900 . ?
C43 H43B 0.9900 . ?
C44 C45 1.499(8) . ?
C44 H44A 0.9900 . ?
C44 H44B 0.9900 . ?
C45 C46 1.452(9) . ?
C45 H45A 0.9900 . ?
C45 H45B 0.9900 . ?
C46 H46A 0.9900 . ?
C46 H46B 0.9900 . ?
C47A C48A 1.528(19) . ?
C47A H47A 0.9900 . ?
C47A H47B 0.9900 . ?
C47B C48B 1.478(19) . ?
C47B H47C 0.9900 . ?
C47B H47D 0.9900 . ?
C48A C49A 1.517(16) . ?
C48A H48A 0.9900 . ?
C48A H48B 0.9900 . ?
C48B C49B 1.52(2) . ?
C48B H48C 0.9900 . ?
C48B H48D 0.9900 . ?
C49A C50A 1.480(16) . ?
C49A H49A 0.9900 . ?
C49A H49B 0.9900 . ?
C49B C50B 1.488(19) . ?
C49B H49C 0.9900 . ?
C49B H49D 0.9900 . ?
C50A H50A 0.9900 . ?
C50A H50B 0.9900 . ?
C50B H50C 0.9900 . ?
C50B H50D 0.9900 . ?

loop_
_geom_torsion_atom_site_label_1
_geom_torsion_atom_site_label_2
_geom_torsion_atom_site_label_3
_geom_torsion_atom_site_label_4
_geom_torsion
_geom_torsion_site_symmetry_1
_geom_torsion_site_symmetry_2
_geom_torsion_site_symmetry_3
_geom_torsion_site_symmetry_4
_geom_torsion_publ_flag
O2 Yb1 O1 C1 -47.2(5) . . . . ?
O5 Yb1 O1 C1 -111.9(4) . . . . ?
O3 Yb1 O1 C1 82.8(4) . . . . ?
O4 Yb1 O1 C1 163.5(4) . . . . ?
N1 Yb1 O1 C1 -2.0(4) . . . . ?
C7 Yb1 O1 C1 -5.7(5) . . . . ?
O1 Yb1 O2 C7 92.4(3) . . . . ?
O5 Yb1 O2 C7 159.5(3) . . . . ?
O3 Yb1 O2 C7 -39.2(3) . . . . ?
O4 Yb1 O2 C7 -121.1(3) . . . . ?
N1 Yb1 O2 C7 48.3(3) . . . . ?
O1 Yb1 O3 C35 11.2(3) . . . . ?
O2 Yb1 O3 C35 170.6(3) . . . . ?
O5 Yb1 O3 C35 -119.5(4) . . . . ?
O4 Yb1 O3 C35 -77.5(3) . . . . ?
N1 Yb1 O3 C35 87.4(3) . . . . ?
C7 Yb1 O3 C35 156.9(3) . . . . ?
O1 Yb1 O3 C38 -159.2(4) . . . . ?
O2 Yb1 O3 C38 0.2(4) . . . . ?
O5 Yb1 O3 C38 70.1(6) . . . . ?
O4 Yb1 O3 C38 112.0(5) . . . . ?
N1 Yb1 O3 C38 -83.0(4) . . . . ?
C7 Yb1 O3 C38 -13.5(4) . . . . ?
O1 Yb1 O4 C39 -167.7(5) . . . . ?
O2 Yb1 O4 C39 27.0(5) . . . . ?
O5 Yb1 O4 C39 102.6(5) . . . . ?
O3 Yb1 O4 C39 -64.4(5) . . . . ?
N1 Yb1 O4 C39 -118.4(5) . . . . ?
C7 Yb1 O4 C39 5.4(5) . . . . ?
O1 Yb1 O4 C42 9.6(7) . . . . ?
O2 Yb1 O4 C42 -155.7(7) . . . . ?
O5 Yb1 O4 C42 -80.2(7) . . . . ?
O3 Yb1 O4 C42 112.8(7) . . . . ?
N1 Yb1 O4 C42 58.8(8) . . . . ?
C7 Yb1 O4 C42 -177.4(7) . . . . ?
O1 Yb1 O5 C46 -17.4(6) . . . . ?
O2 Yb1 O5 C46 -172.4(7) . . . . ?
O3 Yb1 O5 C46 115.0(7) . . . . ?
O4 Yb1 O5 C46 73.5(6) . . . . ?
N1 Yb1 O5 C46 -93.6(6) . . . . ?
C7 Yb1 O5 C46 -165.0(6) . . . . ?
O1 Yb1 O5 C43 164.9(6) . . . . ?
O2 Yb1 O5 C43 9.9(6) . . . . ?
O3 Yb1 O5 C43 -62.7(7) . . . . ?
O4 Yb1 O5 C43 -104.1(6) . . . . ?
N1 Yb1 O5 C43 88.8(6) . . . . ?
C7 Yb1 O5 C43 17.4(6) . . . . ?
O1 Yb1 N1 C15 83.7(2) . . . . ?
O2 Yb1 N1 C15 -115.5(2) . . . . ?
O5 Yb1 N1 C15 168.8(2) . . . . ?
O3 Yb1 N1 C15 -20.4(2) . . . . ?
O4 Yb1 N1 C15 32.7(4) . . . . ?
C7 Yb1 N1 C15 -98.5(2) . . . . ?
O1 Yb1 N1 C13 -40.6(2) . . . . ?
O2 Yb1 N1 C13 120.2(2) . . . . ?
O5 Yb1 N1 C13 44.6(2) . . . . ?
O3 Yb1 N1 C13 -144.7(2) . . . . ?
O4 Yb1 N1 C13 -91.6(4) . . . . ?
C7 Yb1 N1 C13 137.2(2) . . . . ?
O1 Yb1 N1 C14 -153.8(2) . . . . ?
O2 Yb1 N1 C14 7.0(2) . . . . ?
O5 Yb1 N1 C14 -68.7(2) . . . . ?
O3 Yb1 N1 C14 102.1(2) . . . . ?
O4 Yb1 N1 C14 155.2(3) . . . . ?
C7 Yb1 N1 C14 23.98(19) . . . . ?
Yb1 O1 C1 C6 23.2(5) . . . . ?
Yb1 O1 C1 C2 -159.0(3) . . . . ?
O1 C1 C2 C3 -177.9(3) . . . . ?
C6 C1 C2 C3 -0.1(5) . . . . ?
O1 C1 C2 C19 4.5(5) . . . . ?
C6 C1 C2 C19 -177.6(3) . . . . ?
C1 C2 C3 C4 2.1(5) . . . . ?
C19 C2 C3 C4 179.6(3) . . . . ?
C2 C3 C4 C5 -2.9(6) . . . . ?
C2 C3 C4 C23 176.9(4) . . . . ?
C3 C4 C5 C6 1.8(5) . . . . ?
C23 C4 C5 C6 -178.0(4) . . . . ?
C4 C5 C6 C1 0.1(5) . . . . ?
C4 C5 C6 C13 175.5(3) . . . . ?
O1 C1 C6 C5 177.0(3) . . . . ?
C2 C1 C6 C5 -1.0(5) . . . . ?
O1 C1 C6 C13 1.5(5) . . . . ?
C2 C1 C6 C13 -176.4(3) . . . . ?
Yb1 O2 C7 C12 -53.7(4) . . . . ?
Yb1 O2 C7 C8 127.1(3) . . . . ?
O1 Yb1 C7 O2 -123.8(3) . . . . ?
O5 Yb1 C7 O2 -20.3(3) . . . . ?
O3 Yb1 C7 O2 139.9(3) . . . . ?
O4 Yb1 C7 O2 68.9(3) . . . . ?
N1 Yb1 C7 O2 -127.7(3) . . . . ?
O1 Yb1 C7 C12 11.4(3) . . . . ?
O2 Yb1 C7 C12 135.2(4) . . . . ?
O5 Yb1 C7 C12 114.8(2) . . . . ?
O3 Yb1 C7 C12 -84.9(2) . . . . ?
O4 Yb1 C7 C12 -156.0(2) . . . . ?
N1 Yb1 C7 C12 7.50(19) . . . . ?
O1 Yb1 C7 C8 149.6(3) . . . . ?
O2 Yb1 C7 C8 -86.6(4) . . . . ?
O5 Yb1 C7 C8 -106.9(4) . . . . ?
O3 Yb1 C7 C8 53.4(4) . . . . ?
O4 Yb1 C7 C8 -17.7(4) . . . . ?
N1 Yb1 C7 C8 145.7(4) . . . . ?
O2 C7 C8 C9 -170.1(3) . . . . ?
C12 C7 C8 C9 10.7(5) . . . . ?
Yb1 C7 C8 C9 -120.4(4) . . . . ?
O2 C7 C8 C27 10.3(5) . . . . ?
C12 C7 C8 C27 -169.0(3) . . . . ?
Yb1 C7 C8 C27 59.9(5) . . . . ?
C7 C8 C9 C10 -3.8(6) . . . . ?
C27 C8 C9 C10 175.9(4) . . . . ?
C8 C9 C10 C11 -4.4(6) . . . . ?
C8 C9 C10 C31 176.3(4) . . . . ?
C9 C10 C11 C12 5.6(5) . . . . ?
C31 C10 C11 C12 -175.2(3) . . . . ?
C10 C11 C12 C7 1.4(5) . . . . ?
C10 C11 C12 C14 -176.5(3) . . . . ?
O2 C7 C12 C11 171.0(3) . . . . ?
C8 C7 C12 C11 -9.7(5) . . . . ?
Yb1 C7 C12 C11 139.9(3) . . . . ?
O2 C7 C12 C14 -10.9(5) . . . . ?
C8 C7 C12 C14 168.3(3) . . . . ?
Yb1 C7 C12 C14 -42.0(3) . . . . ?
C15 N1 C13 C6 -49.6(4) . . . . ?
C14 N1 C13 C6 -173.8(3) . . . . ?
Yb1 N1 C13 C6 76.9(3) . . . . ?
C5 C6 C13 N1 124.4(4) . . . . ?
C1 C6 C13 N1 -60.0(4) . . . . ?
C15 N1 C14 C12 63.3(4) . . . . ?
C13 N1 C14 C12 -172.0(3) . . . . ?
Yb1 N1 C14 C12 -61.9(3) . . . . ?
C11 C12 C14 N1 -98.7(4) . . . . ?
C7 C12 C14 N1 83.3(4) . . . . ?
C13 N1 C15 C16 -61.0(4) . . . . ?
C14 N1 C15 C16 61.3(4) . . . . ?
Yb1 N1 C15 C16 179.0(3) . . . . ?
N1 C15 C16 C17 -163.6(4) . . . . ?
C15 C16 C17 C18 170.9(5) . . . . ?
C3 C2 C19 C20 -0.9(5) . . . . ?
C1 C2 C19 C20 176.6(3) . . . . ?
C3 C2 C19 C22 118.3(4) . . . . ?
C1 C2 C19 C22 -64.1(4) . . . . ?
C3 C2 C19 C21 -121.2(4) . . . . ?
C1 C2 C19 C21 56.3(5) . . . . ?
C5 C4 C23 C24A -120.0(7) . . . . ?
C3 C4 C23 C24A 60.2(8) . . . . ?
C5 C4 C23 C25B 45.7(10) . . . . ?
C3 C4 C23 C25B -134.0(9) . . . . ?
C5 C4 C23 C24B -157.0(7) . . . . ?
C3 C4 C23 C24B 23.2(8) . . . . ?
C5 C4 C23 C26A 7.4(7) . . . . ?
C3 C4 C23 C26A -172.4(6) . . . . ?
C5 C4 C23 C25A 119.0(6) . . . . ?
C3 C4 C23 C25A -60.8(6) . . . . ?
C5 C4 C23 C26B -59.1(9) . . . . ?
C3 C4 C23 C26B 121.1(9) . . . . ?
C9 C8 C27 C28 -7.9(5) . . . . ?
C7 C8 C27 C28 171.8(4) . . . . ?
C9 C8 C27 C30 113.0(4) . . . . ?
C7 C8 C27 C30 -67.3(5) . . . . ?
C9 C8 C27 C29 -126.3(4) . . . . ?
C7 C8 C27 C29 53.3(4) . . . . ?
C11 C10 C31 C33 0.1(6) . . . . ?
C9 C10 C31 C33 179.3(4) . . . . ?
C11 C10 C31 C34 -119.7(4) . . . . ?
C9 C10 C31 C34 59.5(5) . . . . ?
C11 C10 C31 C32 120.8(4) . . . . ?
C9 C10 C31 C32 -60.0(5) . . . . ?
C38 O3 C35 C36 7.6(6) . . . . ?
Yb1 O3 C35 C36 -164.9(4) . . . . ?
O3 C35 C36 C37 -23.1(6) . . . . ?
C35 C36 C37 C38 29.6(7) . . . . ?
C35 O3 C38 C37 11.0(7) . . . . ?
Yb1 O3 C38 C37 -177.9(4) . . . . ?
C36 C37 C38 O3 -25.5(7) . . . . ?
C42 O4 C39 C40 7.9(8) . . . . ?
Yb1 O4 C39 C40 -174.5(4) . . . . ?
O4 C39 C40 C41 10.7(7) . . . . ?
C39 C40 C41 C42 -24.7(8) . . . . ?
C39 O4 C42 C41 -23.8(10) . . . . ?
Yb1 O4 C42 C41 158.5(5) . . . . ?
C40 C41 C42 O4 30.1(9) . . . . ?
C46 O5 C43 C44 -20.1(10) . . . . ?
Yb1 O5 C43 C44 158.0(5) . . . . ?
O5 C43 C44 C45 5.4(10) . . . . ?
C43 C44 C45 C46 10.7(10) . . . . ?
C43 O5 C46 C45 26.8(10) . . . . ?
Yb1 O5 C46 C45 -151.2(5) . . . . ?
C44 C45 C46 O5 -23.3(10) . . . . ?
C50A O6A C47A C48A 15(4) . . . . ?
C50B O6B C47B C48B 49(3) . . . . ?
O6A C47A C48A C49A -2(4) . . . . ?
O6B C47B C48B C49B 0(3) . . . . ?
C47A C48A C49A C50A -12(3) . . . . ?
C47B C48B C49B C50B -48(3) . . . . ?
C48A C49A C50A O6A 21(2) . . . . ?
C47A O6A C50A C49A -24(3) . . . . ?
C47B O6B C50B C49B -66(3) . . . . ?
C48B C49B C50B O6B 71(3) . . . . ?
